data_1556430
loop_
_publ_author_name
'Tsukao, M.'
'Hashikawa, Y.'
'Toyama, N.'
'Muraoka, M.'
'Murata, M.'
'Sasamori, T.'
'Wakamiya, A.'
'Murata, Y.'

_publ_section_title
;
 Propeller-Shaped Aluminum Complexes with an Azaperylene Core in the
 Ligands
;
_journal_name_full Inorganics
_journal_page_first 109
_journal_paper_doi 10.3390/inorganics7090109
_journal_volume 7
_journal_year 2019
_chemical_formula_moiety 'C20 H13 N O'
_chemical_formula_sum 'C20 H13 N O'
_chemical_formula_weight 283.31
_space_group_crystal_system orthorhombic
_space_group_IT_number 33
_space_group_name_Hall 'P 2c -2n'
_space_group_name_H-M_alt 'P n a 21'
_symmetry_space_group_name_H-M 'P n a 21'
_atom_sites_solution_hydrogens geom
_cell_angle_alpha 90
_cell_angle_beta 90
_cell_angle_gamma 90
_cell_formula_units_Z 4
_cell_length_a 6.9224(7)
_cell_length_b 8.8551(9)
_cell_length_c 21.377(2)
_cell_measurement_reflns_used 4616
_cell_measurement_temperature 100(2)
_cell_measurement_theta_max 27.10
_cell_measurement_theta_min 3.67
_cell_volume 1310.4(2)
_computing_cell_refinement 'Bruker SAINT'
_computing_data_collection 'Bruker APEX2'
_computing_data_reduction 'Bruker SAINT'
_computing_molecular_graphics 'Yadokari-XG 2011 (Wakita Nemoto et al., 2011)'
_computing_publication_material 'Yadokari-XG 2011 (Wakita,Nemoto et al., 2011)'
_computing_structure_refinement 'SHELXL-2014/7 (Sheldrick, 2014)'
_computing_structure_solution 'SHELXT-2014/7 (Sheldrick, 2014)'
_diffrn_ambient_temperature 100(2)
_diffrn_measured_fraction_theta_full 0.995
_diffrn_measured_fraction_theta_max 0.995
_diffrn_measurement_device_type 'Bruker APEX-II CCD'
_diffrn_measurement_method '\f and \w scans'
_diffrn_radiation_type MoK\a
_diffrn_radiation_wavelength 0.71073
_diffrn_reflns_av_R_equivalents 0.0158
_diffrn_reflns_av_unetI/netI 0.0148
_diffrn_reflns_Laue_measured_fraction_full 0.995
_diffrn_reflns_Laue_measured_fraction_max 0.995
_diffrn_reflns_limit_h_max 8
_diffrn_reflns_limit_h_min -6
_diffrn_reflns_limit_k_max 10
_diffrn_reflns_limit_k_min -10
_diffrn_reflns_limit_l_max 25
_diffrn_reflns_limit_l_min -22
_diffrn_reflns_number 5888
_diffrn_reflns_point_group_measured_fraction_full 0.952
_diffrn_reflns_point_group_measured_fraction_max 0.952
_diffrn_reflns_theta_full 25.034
_diffrn_reflns_theta_max 25.034
_diffrn_reflns_theta_min 2.490
_exptl_absorpt_coefficient_mu 0.089
_exptl_absorpt_correction_type multi-scan
_exptl_absorpt_process_details
;
SADABS (Sheldrick, 1997) or APEX2 Software
;
_exptl_crystal_colour brown
_exptl_crystal_density_diffrn 1.436
_exptl_crystal_description block
_exptl_crystal_F_000 592
_exptl_crystal_size_max 0.150
_exptl_crystal_size_mid 0.080
_exptl_crystal_size_min 0.070
_exptl_transmission_factor_max 0.7455
_exptl_transmission_factor_min 0.6869
_refine_diff_density_max 0.135
_refine_diff_density_min -0.177
_refine_diff_density_rms 0.046
_refine_ls_abs_structure_details
;
 Flack x determined using 961 quotients [(I+)-(I-)]/[(I+)+(I-)]
 (Parsons, Flack and Wagner, Acta Cryst. B69 (2013) 249-259).
;
_refine_ls_abs_structure_Flack 0.1(3)
_refine_ls_extinction_coef .
_refine_ls_extinction_method none
_refine_ls_goodness_of_fit_ref 1.059
_refine_ls_hydrogen_treatment constr
_refine_ls_matrix_type full
_refine_ls_number_parameters 200
_refine_ls_number_reflns 2218
_refine_ls_number_restraints 1
_refine_ls_restrained_S_all 1.059
_refine_ls_R_factor_all 0.0280
_refine_ls_R_factor_gt 0.0268
_refine_ls_shift/su_max 0.000
_refine_ls_shift/su_mean 0.000
_refine_ls_structure_factor_coef Fsqd
_refine_ls_weighting_details 'w=1/[\s^2^(Fo^2^)+(0.0453P)^2^+0.2105P] where P=(Fo^2^+2Fc^2^)/3'
_refine_ls_weighting_scheme calc
_refine_ls_wR_factor_gt 0.0709
_refine_ls_wR_factor_ref 0.0719
_reflns_Friedel_coverage 0.858
_reflns_Friedel_fraction_full 0.905
_reflns_Friedel_fraction_max 0.905
_reflns_number_gt 2131
_reflns_number_total 2218
_reflns_threshold_expression 'I > 2\s(I)'
_cod_data_source_file compound2.cif
_cod_data_source_block compound2
_cod_database_code 1556430
_shelx_space_group_comment
;
The symmetry employed for this shelxl refinement is uniquely defined
by the following loop, which should always be used as a source of
symmetry information in preference to the above space-group names.
They are only intended as comments.
;
_shelx_estimated_absorpt_t_min 0.987
_shelx_estimated_absorpt_t_max 0.994

loop_
_space_group_symop_operation_xyz
'x, y, z'
'-x, -y, z+1/2'
'-x+1/2, y+1/2, z+1/2'
'x+1/2, -y+1/2, z'

loop_
_atom_site_label
_atom_site_type_symbol
_atom_site_fract_x
_atom_site_fract_y
_atom_site_fract_z
_atom_site_U_iso_or_equiv
_atom_site_adp_type
_atom_site_occupancy
_atom_site_site_symmetry_order
_atom_site_calc_flag
_atom_site_refinement_flags_posn
_atom_site_refinement_flags_adp
_atom_site_refinement_flags_occupancy
_atom_site_disorder_assembly
_atom_site_disorder_group
C23 C 0.2625(3) 0.93339(19) 0.79936(9) 0.0153(4) Uani 1 1 d . . . . .
C24 C 0.2045(3) 1.0051(2) 0.68878(9) 0.0157(4) Uani 1 1 d . . . . .
O0 O 0.4272(2) 0.93539(15) 0.61002(7) 0.0209(3) Uani 1 1 d . . . . .
C26 C 0.4936(3) 0.8661(2) 0.71769(9) 0.0183(4) Uani 1 1 d . . . . .
H1 H 0.6118 0.8185 0.7066 0.022 Uiso 1 1 calc R U . . .
N0 N 0.0998(2) 1.07241(17) 0.64247(8) 0.0182(4) Uani 1 1 d . . . . .
C28 C -0.0370(3) 1.06948(19) 0.76784(9) 0.0155(4) Uani 1 1 d . . . . .
C29 C 0.3825(3) 0.9328(2) 0.67217(9) 0.0164(4) Uani 1 1 d . . . . .
C30 C 0.0146(3) 1.0004(2) 0.88018(9) 0.0156(4) Uani 1 1 d . . . . .
C31 C 0.1446(3) 1.00255(19) 0.75263(9) 0.0149(4) Uani 1 1 d . . . . .
C32 C 0.4337(3) 0.8679(2) 0.78049(9) 0.0176(4) Uani 1 1 d . . . . .
H2 H 0.5141 0.8223 0.8111 0.021 Uiso 1 1 calc R U . . .
C33 C -0.1052(3) 1.06633(19) 0.83317(9) 0.0156(4) Uani 1 1 d . . . . .
C34 C -0.0642(3) 1.1367(2) 0.65911(10) 0.0194(4) Uani 1 1 d . . . . .
H3 H -0.1364 1.1868 0.6275 0.023 Uiso 1 1 calc R U . . .
C35 C 0.3054(3) 0.8704(2) 0.91303(9) 0.0192(4) Uani 1 1 d . . . . .
H4 H 0.4267 0.8256 0.9036 0.023 Uiso 1 1 calc R U . . .
C36 C -0.2812(3) 1.1285(2) 0.85033(9) 0.0184(4) Uani 1 1 d . . . . .
H5 H -0.3613 1.1722 0.8191 0.022 Uiso 1 1 calc R U . . .
C37 C -0.1397(3) 1.1367(2) 0.71981(9) 0.0181(4) Uani 1 1 d . . . . .
H6 H -0.2611 1.1827 0.7280 0.022 Uiso 1 1 calc R U . . .
C38 C 0.1974(3) 0.9332(2) 0.86507(9) 0.0158(4) Uani 1 1 d . . . . .
C39 C -0.3438(3) 1.1284(2) 0.91295(10) 0.0205(4) Uani 1 1 d . . . . .
H7 H -0.4646 1.1724 0.9236 0.025 Uiso 1 1 calc R U . . .
C40 C -0.0503(3) 1.0005(2) 0.94338(9) 0.0177(4) Uani 1 1 d . . . . .
C41 C 0.2403(3) 0.8712(2) 0.97510(10) 0.0221(4) Uani 1 1 d . . . . .
H8 H 0.3177 0.8268 1.0069 0.027 Uiso 1 1 calc R U . . .
C42 C -0.2312(3) 1.0652(2) 0.95856(10) 0.0199(5) Uani 1 1 d . . . . .
H9 H -0.2748 1.0647 1.0007 0.024 Uiso 1 1 calc R U . . .
C43 C 0.0666(3) 0.9352(2) 0.99055(10) 0.0206(5) Uani 1 1 d . . . . .
H10 H 0.0246 0.9358 1.0329 0.025 Uiso 1 1 calc R U . . .
C44 C 0.5894(3) 0.8461(2) 0.59066(10) 0.0228(4) Uani 1 1 d . . . . .
H11 H 0.5684 0.7406 0.6027 0.034 Uiso 1 1 calc R U . . .
H12 H 0.7069 0.8840 0.6109 0.034 Uiso 1 1 calc R U . . .
H13 H 0.6038 0.8527 0.5451 0.034 Uiso 1 1 calc R U . . .

loop_
_atom_site_aniso_label
_atom_site_aniso_U_11
_atom_site_aniso_U_22
_atom_site_aniso_U_33
_atom_site_aniso_U_23
_atom_site_aniso_U_13
_atom_site_aniso_U_12
C23 0.0167(10) 0.0136(10) 0.0157(10) -0.0005(7) -0.0002(8) -0.0031(7)
C24 0.0177(9) 0.0131(9) 0.0164(10) -0.0015(7) -0.0003(8) -0.0015(8)
O0 0.0224(7) 0.0252(7) 0.0152(7) 0.0011(5) 0.0037(5) 0.0056(5)
C26 0.0163(9) 0.0186(10) 0.0200(11) -0.0004(7) 0.0025(8) 0.0007(7)
N0 0.0212(8) 0.0175(8) 0.0159(9) -0.0004(6) -0.0022(6) 0.0010(6)
C28 0.0169(10) 0.0124(9) 0.0172(11) -0.0014(7) -0.0010(8) -0.0022(7)
C29 0.0181(9) 0.0155(9) 0.0155(11) -0.0011(7) 0.0015(8) -0.0033(7)
C30 0.0170(9) 0.0116(8) 0.0182(10) -0.0016(7) 0.0000(8) -0.0036(7)
C31 0.0175(9) 0.0109(9) 0.0162(11) -0.0014(7) -0.0003(8) -0.0035(7)
C32 0.0182(10) 0.0169(9) 0.0178(11) 0.0006(7) -0.0032(8) 0.0000(8)
C33 0.0180(10) 0.0112(9) 0.0176(11) -0.0013(7) -0.0008(8) -0.0020(7)
C34 0.0219(10) 0.0191(9) 0.0173(11) -0.0005(8) -0.0028(9) 0.0031(7)
C35 0.0184(10) 0.0198(10) 0.0194(11) 0.0001(7) 0.0001(8) 0.0016(7)
C36 0.0186(10) 0.0165(10) 0.0201(11) 0.0002(8) 0.0003(8) 0.0010(8)
C37 0.0191(10) 0.0159(9) 0.0194(11) -0.0023(8) -0.0017(8) 0.0028(7)
C38 0.0180(10) 0.0121(9) 0.0174(11) -0.0011(7) -0.0006(8) -0.0034(7)
C39 0.0204(10) 0.0168(10) 0.0243(12) -0.0020(8) 0.0034(9) 0.0019(8)
C40 0.0218(10) 0.0136(9) 0.0176(11) -0.0018(7) 0.0000(8) -0.0033(8)
C41 0.0253(10) 0.0227(10) 0.0183(11) 0.0007(8) -0.0054(9) 0.0012(8)
C42 0.0231(10) 0.0174(10) 0.0191(11) -0.0018(7) 0.0056(8) -0.0025(8)
C43 0.0271(11) 0.0209(11) 0.0137(10) -0.0006(8) 0.0017(8) -0.0026(8)
C44 0.0208(10) 0.0283(10) 0.0192(10) -0.0013(8) 0.0050(7) 0.0044(8)

loop_
_atom_type_symbol
_atom_type_description
_atom_type_scat_dispersion_real
_atom_type_scat_dispersion_imag
_atom_type_scat_source
C C 0.0033 0.0016 'International Tables Vol C Tables 4.2.6.8 and 6.1.1.4'
N N 0.0061 0.0033 'International Tables Vol C Tables 4.2.6.8 and 6.1.1.4'
O O 0.0106 0.0060 'International Tables Vol C Tables 4.2.6.8 and 6.1.1.4'
H H 0.0000 0.0000 'International Tables Vol C Tables 4.2.6.8 and 6.1.1.4'

loop_
_geom_angle_atom_site_label_1
_geom_angle_atom_site_label_2
_geom_angle_atom_site_label_3
_geom_angle
_geom_angle_site_symmetry_1
_geom_angle_site_symmetry_3
C32 C23 C31 117.82(18) . .
C32 C23 C38 122.73(17) . .
C31 C23 C38 119.45(16) . .
N0 C24 C31 123.17(17) . .
N0 C24 C29 118.17(17) . .
C31 C24 C29 118.66(17) . .
C29 O0 C44 116.73(15) . .
C29 C26 C32 120.42(18) . .
C29 C26 H1 119.8 . .
C32 C26 H1 119.8 . .
C34 N0 C24 116.76(18) . .
C37 C28 C31 117.54(17) . .
C37 C28 C33 123.12(17) . .
C31 C28 C33 119.33(16) . .
O0 C29 C26 124.72(17) . .
O0 C29 C24 115.41(16) . .
C26 C29 C24 119.87(18) . .
C40 C30 C33 118.96(17) . .
C40 C30 C38 119.48(17) . .
C33 C30 C38 121.55(18) . .
C24 C31 C28 117.85(17) . .
C24 C31 C23 120.66(17) . .
C28 C31 C23 121.49(18) . .
C23 C32 C26 122.54(18) . .
C23 C32 H2 118.7 . .
C26 C32 H2 118.7 . .
C36 C33 C30 119.13(18) . .
C36 C33 C28 121.62(17) . .
C30 C33 C28 119.24(17) . .
N0 C34 C37 124.87(19) . .
N0 C34 H3 117.6 . .
C37 C34 H3 117.6 . .
C38 C35 C41 121.67(17) . .
C38 C35 H4 119.2 . .
C41 C35 H4 119.2 . .
C33 C36 C39 121.46(18) . .
C33 C36 H5 119.3 . .
C39 C36 H5 119.3 . .
C28 C37 C34 119.75(17) . .
C28 C37 H6 120.1 . .
C34 C37 H6 120.1 . .
C35 C38 C30 118.42(17) . .
C35 C38 C23 122.68(16) . .
C30 C38 C23 118.91(16) . .
C42 C39 C36 120.20(19) . .
C42 C39 H7 119.9 . .
C36 C39 H7 119.9 . .
C42 C40 C43 120.52(18) . .
C42 C40 C30 119.82(18) . .
C43 C40 C30 119.66(18) . .
C43 C41 C35 120.85(19) . .
C43 C41 H8 119.6 . .
C35 C41 H8 119.6 . .
C39 C42 C40 120.43(19) . .
C39 C42 H9 119.8 . .
C40 C42 H9 119.8 . .
C41 C43 C40 119.92(19) . .
C41 C43 H10 120.0 . .
C40 C43 H10 120.0 . .
O0 C44 H11 109.5 . .
O0 C44 H12 109.5 . .
H11 C44 H12 109.5 . .
O0 C44 H13 109.5 . .
H11 C44 H13 109.5 . .
H12 C44 H13 109.5 . .

loop_
_geom_bond_atom_site_label_1
_geom_bond_atom_site_label_2
_geom_bond_distance
_geom_bond_site_symmetry_2
C23 C32 1.379(3) .
C23 C31 1.428(3) .
C23 C38 1.476(3) .
C24 N0 1.364(3) .
C24 C31 1.427(3) .
C24 C29 1.433(3) .
O0 C29 1.364(2) .
O0 C44 1.434(2) .
C26 C29 1.374(3) .
C26 C32 1.405(3) .
C26 H1 0.9500 .
N0 C34 1.319(2) .
C28 C37 1.384(3) .
C28 C31 1.427(3) .
C28 C33 1.475(3) .
C30 C40 1.424(3) .
C30 C33 1.428(3) .
C30 C38 1.435(3) .
C32 H2 0.9500 .
C33 C36 1.387(3) .
C34 C37 1.399(3) .
C34 H3 0.9500 .
C35 C38 1.386(3) .
C35 C41 1.401(3) .
C35 H4 0.9500 .
C36 C39 1.407(3) .
C36 H5 0.9500 .
C37 H6 0.9500 .
C39 C42 1.368(3) .
C39 H7 0.9500 .
C40 C42 1.415(3) .
C40 C43 1.416(3) .
C41 C43 1.370(3) .
C41 H8 0.9500 .
C42 H9 0.9500 .
C43 H10 0.9500 .
C44 H11 0.9800 .
C44 H12 0.9800 .
C44 H13 0.9800 .

loop_
_geom_torsion_atom_site_label_1
_geom_torsion_atom_site_label_2
_geom_torsion_atom_site_label_3
_geom_torsion_atom_site_label_4
_geom_torsion
_geom_torsion_site_symmetry_1
_geom_torsion_site_symmetry_2
_geom_torsion_site_symmetry_3
_geom_torsion_site_symmetry_4
C31 C24 N0 C34 -0.2(3) . . . .
C29 C24 N0 C34 179.38(15) . . . .
C44 O0 C29 C26 8.0(3) . . . .
C44 O0 C29 C24 -171.43(16) . . . .
C32 C26 C29 O0 -179.20(18) . . . .
C32 C26 C29 C24 0.2(3) . . . .
N0 C24 C29 O0 -1.7(2) . . . .
C31 C24 C29 O0 177.89(15) . . . .
N0 C24 C29 C26 178.84(17) . . . .
C31 C24 C29 C26 -1.5(3) . . . .
N0 C24 C31 C28 2.2(3) . . . .
C29 C24 C31 C28 -177.39(15) . . . .
N0 C24 C31 C23 -178.51(17) . . . .
C29 C24 C31 C23 1.9(2) . . . .
C37 C28 C31 C24 -2.0(2) . . . .
C33 C28 C31 C24 178.84(15) . . . .
C37 C28 C31 C23 178.67(16) . . . .
C33 C28 C31 C23 -0.4(2) . . . .
C32 C23 C31 C24 -0.9(3) . . . .
C38 C23 C31 C24 179.66(16) . . . .
C32 C23 C31 C28 178.38(16) . . . .
C38 C23 C31 C28 -1.1(2) . . . .
C31 C23 C32 C26 -0.5(3) . . . .
C38 C23 C32 C26 178.91(17) . . . .
C29 C26 C32 C23 0.9(3) . . . .
C40 C30 C33 C36 -0.1(2) . . . .
C38 C30 C33 C36 179.46(16) . . . .
C40 C30 C33 C28 178.69(15) . . . .
C38 C30 C33 C28 -1.8(2) . . . .
C37 C28 C33 C36 1.5(3) . . . .
C31 C28 C33 C36 -179.41(16) . . . .
C37 C28 C33 C30 -177.19(17) . . . .
C31 C28 C33 C30 1.9(2) . . . .
C24 N0 C34 C37 -2.0(3) . . . .
C30 C33 C36 C39 0.2(3) . . . .
C28 C33 C36 C39 -178.50(16) . . . .
C31 C28 C37 C34 0.1(2) . . . .
C33 C28 C37 C34 179.18(16) . . . .
N0 C34 C37 C28 2.1(3) . . . .
C41 C35 C38 C30 0.0(3) . . . .
C41 C35 C38 C23 -179.84(18) . . . .
C40 C30 C38 C35 0.0(2) . . . .
C33 C30 C38 C35 -179.56(16) . . . .
C40 C30 C38 C23 179.79(15) . . . .
C33 C30 C38 C23 0.3(2) . . . .
C32 C23 C38 C35 1.6(3) . . . .
C31 C23 C38 C35 -179.00(18) . . . .
C32 C23 C38 C30 -178.27(17) . . . .
C31 C23 C38 C30 1.2(2) . . . .
C33 C36 C39 C42 -0.5(3) . . . .
C33 C30 C40 C42 0.1(2) . . . .
C38 C30 C40 C42 -179.38(17) . . . .
C33 C30 C40 C43 179.86(18) . . . .
C38 C30 C40 C43 0.3(2) . . . .
C38 C35 C41 C43 -0.2(3) . . . .
C36 C39 C42 C40 0.6(3) . . . .
C43 C40 C42 C39 179.89(19) . . . .
C30 C40 C42 C39 -0.4(3) . . . .
C35 C41 C43 C40 0.5(3) . . . .
C42 C40 C43 C41 179.14(17) . . . .
C30 C40 C43 C41 -0.6(3) . . . .
